data_1569274
loop_
_publ_author_name
'Singh, Bara'
'Ansari, Arshad J.'
'Malik, Nirmal'
'Ramasastry, S. S. V.'

_publ_section_title
;
 An interrupted Corey-Chaykovsky reaction of designed azaarenium salts:
 synthesis of complex polycyclic spiro- and fused cyclopropanoids.
;
_journal_issue 25
_journal_name_full 'Chemical science'
_journal_page_first 6963
_journal_page_last 6969
_journal_paper_doi 10.1039/d3sc01578e
_journal_volume 14
_journal_year 2023
_chemical_absolute_configuration syn
_chemical_compound_source synthesized
_chemical_formula_moiety 'C28 H27 N O2 S'
_chemical_formula_sum 'C28 H27 N O2 S'
_chemical_formula_weight 441.56
_space_group_crystal_system triclinic
_space_group_IT_number 2
_space_group_name_Hall '-P 1'
_space_group_name_H-M_alt 'P -1'
_atom_sites_solution_hydrogens geom
_atom_sites_solution_primary dual
_audit_creation_date 2020-07-20
_audit_creation_method
;
Olex2 1.2-ac3
(compiled 2017.01.05 svn.r3372 for Rigaku Oxford Diffraction, GUI svn.r5289)
;
_audit_update_record
;
2022-01-20 deposited with the CCDC.	2023-05-29 downloaded from the CCDC.
;
_cell_angle_alpha 88.918(3)
_cell_angle_beta 87.476(3)
_cell_angle_gamma 74.544(3)
_cell_formula_units_Z 2
_cell_length_a 9.0157(3)
_cell_length_b 11.1293(4)
_cell_length_c 11.8264(3)
_cell_measurement_reflns_used 9567
_cell_measurement_temperature 293(2)
_cell_measurement_theta_max 27.1750
_cell_measurement_theta_min 3.3760
_cell_volume 1142.59(7)
_computing_cell_refinement 'CrysAlisPro 1.171.39.46 (Rigaku OD, 2018)'
_computing_data_collection 'CrysAlisPro 1.171.39.46 (Rigaku OD, 2018)'
_computing_data_reduction 'CrysAlisPro 1.171.39.46 (Rigaku OD, 2018)'
_computing_molecular_graphics 'Olex2 (Dolomanov et al., 2009)'
_computing_publication_material 'Olex2 (Dolomanov et al., 2009)'
_computing_structure_refinement 'ShelXL (Sheldrick, 2015)'
_computing_structure_solution 'ShelXT (Sheldrick, 2015)'
_diffrn_ambient_temperature 293(2)
_diffrn_detector 'CCD plate'
_diffrn_detector_type HyPix3000
_diffrn_measured_fraction_theta_full 0.997
_diffrn_measured_fraction_theta_max 0.934
_diffrn_measurement_details
;
List of Runs (angles in degrees, time in seconds):

  # Type    Start    End  Width  t~exp~   \w     \q     \k     \f   Frames
#--------------------------------------------------------------------------
  1  \w    -41.00 -15.00   0.50   20.00    --   -9.95 -60.00 -76.00   52
  2  \w     22.00  54.00   0.50   20.00    --   -9.95  60.00  63.00   64
  3  \w     -1.00  55.00   0.50   20.00    --   10.22  60.00  63.00  112
  4  \w    -36.00 -11.00   0.50   20.00    --   10.22 -60.00 -76.00   50
  5  \w     14.00  59.00   0.50   20.00    --   -9.95  19.00  60.00   90
  6  \w    -55.00 -29.00   0.50   20.00    --   -9.95 125.00-150.00   52
  7  \w    -52.00  -2.00   0.50   20.00    --   -9.95 -57.00   0.00  100
  8  \w    -28.00  53.00   0.50   20.00    --   -9.95  57.00   0.00  162
  9  \w    -58.00  -3.00   0.50   20.00    --   -9.95 125.00-180.00  110
 10  \w    -26.00  53.00   0.50   20.00    --   -9.95  57.00 -60.00  158
 11  \w    -74.00  -4.00   0.50   20.00    --   -9.95 -38.00 120.00  140
 12  \w    -32.00   1.00   0.50   20.00    --   10.22 121.00 -44.02   66
 13  \w    -34.00  -3.00   0.50   20.00    --   10.22 122.00  60.46   62
 14  \w    -53.00 -21.00   0.50   20.00    --   10.22 -19.00 -90.00   64
 15  \w      7.00  59.00   0.50   20.00    --   10.22-125.00-180.00  104
 16  \w      4.00  48.00   0.50   20.00    --   10.22-125.00 150.00   88
 17  \w    -27.00   0.00   0.50   20.00    --   10.22 122.00 134.20   54
;
_diffrn_measurement_device 'four-circle diffractometer'
_diffrn_measurement_device_type 'SuperNova, Single source at offset/far, HyPix3000'
_diffrn_measurement_method '\w scans'
_diffrn_orient_matrix_type 'CrysAlisPro convention (1999,Acta A55,543-557)'
_diffrn_orient_matrix_UB_11 -0.0426937000
_diffrn_orient_matrix_UB_12 0.0379202000
_diffrn_orient_matrix_UB_13 0.0441646000
_diffrn_orient_matrix_UB_21 0.0511505000
_diffrn_orient_matrix_UB_22 0.0386460000
_diffrn_orient_matrix_UB_23 -0.0043821000
_diffrn_orient_matrix_UB_31 -0.0472718000
_diffrn_orient_matrix_UB_32 0.0379626000
_diffrn_orient_matrix_UB_33 -0.0404301000
_diffrn_radiation_monochromator mirror
_diffrn_radiation_probe x-ray
_diffrn_radiation_type MoK\a
_diffrn_radiation_wavelength 0.71073
_diffrn_reflns_av_R_equivalents 0.0484
_diffrn_reflns_av_unetI/netI 0.0464
_diffrn_reflns_Laue_measured_fraction_full 0.997
_diffrn_reflns_Laue_measured_fraction_max 0.934
_diffrn_reflns_limit_h_max 10
_diffrn_reflns_limit_h_min -11
_diffrn_reflns_limit_k_max 14
_diffrn_reflns_limit_k_min -14
_diffrn_reflns_limit_l_max 15
_diffrn_reflns_limit_l_min -14
_diffrn_reflns_number 16391
_diffrn_reflns_point_group_measured_fraction_full 0.997
_diffrn_reflns_point_group_measured_fraction_max 0.934
_diffrn_reflns_theta_full 25.242
_diffrn_reflns_theta_max 27.476
_diffrn_reflns_theta_min 3.177
_diffrn_source 'micro-focus sealed X-ray tube'
_diffrn_source_type 'SuperNova (Mo) X-ray Source'
_exptl_absorpt_coefficient_mu 0.167
_exptl_absorpt_correction_T_max 1.00000
_exptl_absorpt_correction_T_min 0.68759
_exptl_absorpt_correction_type multi-scan
_exptl_absorpt_process_details
;
CrysAlisPro 1.171.39.46 (Rigaku Oxford Diffraction, 2018)
Empirical absorption correction using spherical harmonics,
 implemented in SCALE3 ABSPACK scaling algorithm.
;
_exptl_crystal_colour colorless
_exptl_crystal_density_diffrn 1.283
_exptl_crystal_description block
_exptl_crystal_F_000 468
_exptl_crystal_size_max 0.12
_exptl_crystal_size_mid 0.08
_exptl_crystal_size_min 0.04
_refine_diff_density_max 0.377
_refine_diff_density_min -0.341
_refine_diff_density_rms 0.042
_refine_ls_extinction_method none
_refine_ls_goodness_of_fit_ref 1.120
_refine_ls_hydrogen_treatment constr
_refine_ls_matrix_type full
_refine_ls_number_parameters 291
_refine_ls_number_reflns 4891
_refine_ls_number_restraints 0
_refine_ls_restrained_S_all 1.120
_refine_ls_R_factor_all 0.0743
_refine_ls_R_factor_gt 0.0502
_refine_ls_shift/su_max 0.000
_refine_ls_shift/su_mean 0.000
_refine_ls_structure_factor_coef Fsqd
_refine_ls_weighting_details 'w=1/[\s^2^(Fo^2^)+(0.0715P)^2^+0.0422P] where P=(Fo^2^+2Fc^2^)/3'
_refine_ls_weighting_scheme calc
_refine_ls_wR_factor_gt 0.1363
_refine_ls_wR_factor_ref 0.1490
_reflns_Friedel_coverage 0.000
_reflns_number_gt 3414
_reflns_number_total 4891
_reflns_threshold_expression 'I > 2\s(I)'
_cod_data_source_file d3sc01578e2.cif
_cod_data_source_block iiser-sam0412
_cod_depositor_comments 'Adding full bibliography for 1569272--1569274.cif.'
_cod_original_cell_volume 1142.58(6)
_cod_database_code 1569274
_shelx_shelxl_version_number 2017/1
_chemical_oxdiff_formula 'C N O S H'
_shelx_space_group_comment
;
The symmetry employed for this shelxl refinement is uniquely defined
by the following loop, which should always be used as a source of
symmetry information in preference to the above space-group names.
They are only intended as comments.
;
_diffrn_oxdiff_ac3_digest_frames
;
017c084d88baa7f1caa7443be1291d61d300025f78b
;
_reflns_odcompleteness_completeness 99.64
_reflns_odcompleteness_iscentric 1
_reflns_odcompleteness_theta 26.32
_olex2_refinement_description
;
1. Fixed Uiso
 At 1.2 times of:
  All C(H) groups, All C(H,H) groups
 At 1.5 times of:
  All C(H,H,H) groups
2.a Ternary CH refined with riding coordinates:
 C20(H20), C19(H19), C16(H16), C21(H21)
2.b Secondary CH2 refined with riding coordinates:
 C17(H17A,H17B), C28(H28A,H28B)
2.c Aromatic/amide H refined with riding coordinates:
 C6(H6), C13(H13), C4(H4), C5(H5), C10(H10), C3(H3), C12(H12), C11(H11),
 C23(H23), C27(H27), C25(H25), C24(H24), C26(H26)
2.d Idealised Me refined as rotating group:
 C15(H15A,H15B,H15C), C18(H18A,H18B,H18C)
;
_olex2_submission_special_instructions 'No special instructions were received'
_oxdiff_exptl_absorpt_empirical_details
;
Empirical correction (ABSPACK) includes:
- Absorption correction using spherical harmonics
- Frame scaling
;
_oxdiff_exptl_absorpt_empirical_full_max 1.412
_oxdiff_exptl_absorpt_empirical_full_min 0.678

loop_
_space_group_symop_operation_xyz
'x, y, z'
'-x, -y, -z'

loop_
_atom_site_label
_atom_site_type_symbol
_atom_site_fract_x
_atom_site_fract_y
_atom_site_fract_z
_atom_site_U_iso_or_equiv
_atom_site_adp_type
_atom_site_occupancy
_atom_site_site_symmetry_order
_atom_site_calc_flag
_atom_site_refinement_flags_posn
_atom_site_refinement_flags_adp
_atom_site_refinement_flags_occupancy
_atom_site_disorder_assembly
_atom_site_disorder_group
S1 S 0.28923(6) 0.10252(5) 0.89177(5) 0.0558(2) Uani 1 1 d . . . . .
N1 N 0.63618(16) 0.26405(13) 0.80356(12) 0.0427(4) Uani 1 1 d . . . . .
O2 O 0.30134(18) 0.10086(13) 1.01683(12) 0.0681(4) Uani 1 1 d . . . . .
O1 O 0.2873(2) 0.69482(14) 0.50121(13) 0.0811(5) Uani 1 1 d . . . . .
C20 C 0.37224(19) 0.37470(15) 0.67472(14) 0.0349(4) Uani 1 1 d . . . . .
H20 H 0.471183 0.332414 0.637506 0.042 Uiso 1 1 calc R . . . .
C8 C 0.37967(19) 0.47185(15) 0.76228(14) 0.0340(4) Uani 1 1 d . . . . .
C19 C 0.35769(19) 0.34680(15) 0.79817(14) 0.0352(4) Uani 1 1 d . . . . .
H19 H 0.253708 0.347737 0.826783 0.042 Uiso 1 1 calc R . . . .
C7 C 0.24432(19) 0.58448(15) 0.77308(15) 0.0367(4) Uani 1 1 d . . . . .
C9 C 0.53462(19) 0.48890(16) 0.78461(14) 0.0370(4) Uani 1 1 d . . . . .
C16 C 0.48630(19) 0.25223(15) 0.85253(15) 0.0383(4) Uani 1 1 d . . . . .
H16 H 0.481203 0.267143 0.934192 0.046 Uiso 1 1 calc R . . . .
C22 C 0.2291(2) 0.27107(16) 0.55434(15) 0.0400(4) Uani 1 1 d . . . . .
C6 C 0.1812(2) 0.62384(17) 0.87948(16) 0.0446(5) Uani 1 1 d . . . . .
H6 H 0.223128 0.579832 0.943305 0.054 Uiso 1 1 calc R . . . .
C14 C 0.6584(2) 0.38392(16) 0.80365(14) 0.0381(4) Uani 1 1 d . . . . .
C2 C 0.1831(2) 0.65330(15) 0.67849(15) 0.0405(4) Uani 1 1 d . . . . .
C21 C 0.2341(2) 0.39618(15) 0.60091(14) 0.0382(4) Uani 1 1 d . . . . .
H21 H 0.140932 0.428186 0.648885 0.046 Uiso 1 1 calc R . . . .
C13 C 0.8035(2) 0.40386(19) 0.81880(16) 0.0482(5) Uani 1 1 d . . . . .
H13 H 0.887872 0.335899 0.829483 0.058 Uiso 1 1 calc R . . . .
C17 C 0.4681(2) 0.12283(16) 0.83162(16) 0.0460(5) Uani 1 1 d . . . . .
H17A H 0.553063 0.061273 0.864160 0.055 Uiso 1 1 calc R . . . .
H17B H 0.472543 0.108580 0.750728 0.055 Uiso 1 1 calc R . . . .
C4 C -0.0030(2) 0.79480(18) 0.79888(19) 0.0549(6) Uani 1 1 d . . . . .
H4 H -0.086501 0.864562 0.807540 0.066 Uiso 1 1 calc R . . . .
C5 C 0.0573(2) 0.72720(18) 0.89204(18) 0.0525(5) Uani 1 1 d . . . . .
H5 H 0.014562 0.751100 0.963812 0.063 Uiso 1 1 calc R . . . .
C1 C 0.2455(2) 0.61934(17) 0.56006(16) 0.0465(5) Uani 1 1 d . . . . .
C10 C 0.5582(2) 0.60687(18) 0.78676(17) 0.0506(5) Uani 1 1 d . . . . .
H10 H 0.475342 0.676108 0.776325 0.061 Uiso 1 1 calc R . . . .
C28 C 0.2432(2) 0.49588(16) 0.51170(15) 0.0485(5) Uani 1 1 d . . . . .
H28A H 0.335487 0.465235 0.464101 0.058 Uiso 1 1 calc R . . . .
H28B H 0.155401 0.508573 0.463996 0.058 Uiso 1 1 calc R . . . .
C3 C 0.0599(2) 0.75956(17) 0.69260(19) 0.0507(5) Uani 1 1 d . . . . .
H3 H 0.020129 0.806762 0.629774 0.061 Uiso 1 1 calc R . . . .
C12 C 0.8229(2) 0.5226(2) 0.81811(17) 0.0578(6) Uani 1 1 d . . . . .
H12 H 0.920422 0.533470 0.827424 0.069 Uiso 1 1 calc R . . . .
C11 C 0.7016(2) 0.6244(2) 0.80399(19) 0.0599(6) Uani 1 1 d . . . . .
H11 H 0.715036 0.704289 0.805923 0.072 Uiso 1 1 calc R . . . .
C23 C 0.1270(3) 0.2100(2) 0.60109(18) 0.0607(6) Uani 1 1 d . . . . .
H23 H 0.053549 0.250143 0.655280 0.073 Uiso 1 1 calc R . . . .
C27 C 0.3330(3) 0.2102(2) 0.47290(19) 0.0631(6) Uani 1 1 d . . . . .
H27 H 0.402924 0.249392 0.439212 0.076 Uiso 1 1 calc R . . . .
C25 C 0.2356(3) 0.0307(2) 0.4892(2) 0.0723(7) Uani 1 1 d . . . . .
H25 H 0.239468 -0.050140 0.468001 0.087 Uiso 1 1 calc R . . . .
C24 C 0.1313(3) 0.0897(2) 0.5691(2) 0.0747(7) Uani 1 1 d . . . . .
H24 H 0.062222 0.049646 0.602780 0.090 Uiso 1 1 calc R . . . .
C15 C 0.7705(2) 0.1605(2) 0.8222(2) 0.0758(7) Uani 1 1 d . . . . .
H15A H 0.797307 0.159149 0.899986 0.114 Uiso 1 1 calc GR . . . .
H15B H 0.855245 0.170214 0.774267 0.114 Uiso 1 1 calc GR . . . .
H15C H 0.747483 0.083631 0.804773 0.114 Uiso 1 1 calc GR . . . .
C26 C 0.3353(3) 0.0912(2) 0.4400(2) 0.0790(8) Uani 1 1 d . . . . .
H26 H 0.405644 0.051875 0.383620 0.095 Uiso 1 1 calc R . . . .
C18 C 0.3240(3) -0.0568(2) 0.8484(2) 0.0815(8) Uani 1 1 d . . . . .
H18A H 0.419408 -0.105151 0.877696 0.122 Uiso 1 1 calc GR . . . .
H18B H 0.329813 -0.060666 0.767296 0.122 Uiso 1 1 calc GR . . . .
H18C H 0.241424 -0.089593 0.877194 0.122 Uiso 1 1 calc GR . . . .

loop_
_atom_site_aniso_label
_atom_site_aniso_U_11
_atom_site_aniso_U_22
_atom_site_aniso_U_33
_atom_site_aniso_U_23
_atom_site_aniso_U_13
_atom_site_aniso_U_12
S1 0.0497(3) 0.0430(3) 0.0769(4) 0.0088(3) 0.0028(3) -0.0178(3)
N1 0.0337(8) 0.0365(8) 0.0561(10) 0.0037(7) 0.0031(7) -0.0071(7)
O2 0.0739(11) 0.0602(9) 0.0667(10) 0.0038(7) 0.0183(8) -0.0154(8)
O1 0.1202(15) 0.0522(9) 0.0757(11) 0.0041(8) 0.0289(10) -0.0366(10)
C20 0.0357(9) 0.0298(9) 0.0400(10) -0.0032(7) 0.0013(8) -0.0106(7)
C8 0.0333(9) 0.0294(9) 0.0396(10) -0.0013(7) 0.0009(7) -0.0095(7)
C19 0.0336(9) 0.0308(9) 0.0419(10) 0.0004(7) 0.0035(8) -0.0105(7)
C7 0.0342(9) 0.0306(9) 0.0477(11) -0.0041(8) 0.0031(8) -0.0131(7)
C9 0.0366(10) 0.0380(10) 0.0387(10) -0.0023(8) 0.0018(8) -0.0143(8)
C16 0.0384(10) 0.0352(9) 0.0409(10) 0.0029(8) 0.0028(8) -0.0099(8)
C22 0.0410(10) 0.0377(10) 0.0423(10) 0.0002(8) -0.0086(8) -0.0112(8)
C6 0.0442(11) 0.0426(10) 0.0482(12) -0.0076(9) 0.0014(9) -0.0136(9)
C14 0.0360(10) 0.0425(10) 0.0375(10) 0.0000(8) 0.0018(8) -0.0137(8)
C2 0.0409(10) 0.0298(9) 0.0521(12) 0.0000(8) 0.0005(9) -0.0121(8)
C21 0.0394(10) 0.0365(10) 0.0395(10) -0.0033(8) -0.0005(8) -0.0115(8)
C13 0.0383(10) 0.0576(12) 0.0504(12) 0.0014(9) -0.0033(9) -0.0157(9)
C17 0.0499(11) 0.0353(10) 0.0530(12) 0.0031(8) 0.0048(9) -0.0127(9)
C4 0.0409(11) 0.0378(11) 0.0829(16) -0.0136(11) 0.0046(11) -0.0050(9)
C5 0.0472(12) 0.0463(11) 0.0637(14) -0.0181(10) 0.0096(10) -0.0127(10)
C1 0.0499(11) 0.0369(10) 0.0515(12) 0.0062(9) 0.0013(9) -0.0106(9)
C10 0.0483(11) 0.0382(10) 0.0693(14) -0.0061(9) -0.0005(10) -0.0182(9)
C28 0.0595(13) 0.0423(11) 0.0433(11) 0.0025(9) -0.0049(9) -0.0126(9)
C3 0.0462(11) 0.0352(10) 0.0684(14) -0.0005(9) -0.0064(10) -0.0062(9)
C12 0.0456(12) 0.0694(15) 0.0691(14) -0.0060(11) -0.0032(10) -0.0334(11)
C11 0.0540(13) 0.0488(12) 0.0858(16) -0.0104(11) -0.0013(11) -0.0286(11)
C23 0.0724(15) 0.0617(14) 0.0593(14) -0.0074(11) 0.0012(11) -0.0375(12)
C27 0.0627(14) 0.0500(13) 0.0781(16) -0.0156(11) 0.0124(12) -0.0190(11)
C25 0.0844(18) 0.0382(12) 0.097(2) -0.0070(13) -0.0367(16) -0.0156(13)
C24 0.098(2) 0.0613(15) 0.0810(17) 0.0032(13) -0.0176(16) -0.0470(15)
C15 0.0431(12) 0.0483(13) 0.131(2) 0.0140(13) 0.0020(13) -0.0054(10)
C26 0.0745(17) 0.0575(15) 0.099(2) -0.0335(14) 0.0065(15) -0.0075(13)
C18 0.105(2) 0.0560(14) 0.0989(19) -0.0001(13) -0.0030(16) -0.0484(15)

loop_
_atom_type_symbol
_atom_type_description
_atom_type_scat_dispersion_real
_atom_type_scat_dispersion_imag
_atom_type_scat_source
C C 0.0033 0.0016 'International Tables Vol C Tables 4.2.6.8 and 6.1.1.4'
H H 0.0000 0.0000 'International Tables Vol C Tables 4.2.6.8 and 6.1.1.4'
N N 0.0061 0.0033 'International Tables Vol C Tables 4.2.6.8 and 6.1.1.4'
O O 0.0106 0.0060 'International Tables Vol C Tables 4.2.6.8 and 6.1.1.4'
S S 0.1246 0.1234 'International Tables Vol C Tables 4.2.6.8 and 6.1.1.4'

loop_
_geom_angle_atom_site_label_1
_geom_angle_atom_site_label_2
_geom_angle_atom_site_label_3
_geom_angle
_geom_angle_site_symmetry_1
_geom_angle_site_symmetry_3
_geom_angle_publ_flag
O2 S1 C17 106.78(9) . . ?
O2 S1 C18 106.87(10) . . ?
C18 S1 C17 95.28(11) . . ?
C14 N1 C16 116.08(14) . . ?
C14 N1 C15 116.81(15) . . ?
C15 N1 C16 116.99(15) . . ?
C8 C20 H20 115.1 . . ?
C19 C20 H20 115.1 . . ?
C19 C20 C8 59.86(10) . . ?
C19 C20 C21 120.61(15) . . ?
C21 C20 H20 115.1 . . ?
C21 C20 C8 119.94(14) . . ?
C19 C8 C20 58.98(11) . . ?
C7 C8 C20 117.21(14) . . ?
C7 C8 C19 118.48(14) . . ?
C9 C8 C20 117.44(14) . . ?
C9 C8 C19 114.62(13) . . ?
C9 C8 C7 117.27(14) . . ?
C20 C19 C8 61.16(11) . . ?
C20 C19 H19 115.4 . . ?
C20 C19 C16 119.12(14) . . ?
C8 C19 H19 115.4 . . ?
C16 C19 C8 119.77(14) . . ?
C16 C19 H19 115.4 . . ?
C6 C7 C8 119.69(16) . . ?
C6 C7 C2 118.86(17) . . ?
C2 C7 C8 121.41(16) . . ?
C14 C9 C8 119.67(15) . . ?
C10 C9 C8 120.89(16) . . ?
C10 C9 C14 119.44(16) . . ?
N1 C16 C19 109.38(13) . . ?
N1 C16 H16 109.4 . . ?
N1 C16 C17 110.48(14) . . ?
C19 C16 H16 109.4 . . ?
C19 C16 C17 108.87(14) . . ?
C17 C16 H16 109.4 . . ?
C23 C22 C21 120.07(18) . . ?
C27 C22 C21 122.10(17) . . ?
C27 C22 C23 117.57(18) . . ?
C7 C6 H6 119.5 . . ?
C5 C6 C7 120.99(18) . . ?
C5 C6 H6 119.5 . . ?
N1 C14 C9 120.23(15) . . ?
N1 C14 C13 122.00(16) . . ?
C13 C14 C9 117.74(16) . . ?
C7 C2 C1 122.73(16) . . ?
C7 C2 C3 119.55(18) . . ?
C3 C2 C1 117.71(16) . . ?
C20 C21 C22 108.08(13) . . ?
C20 C21 H21 108.1 . . ?
C20 C21 C28 108.91(14) . . ?
C22 C21 H21 108.1 . . ?
C22 C21 C28 115.30(14) . . ?
C28 C21 H21 108.1 . . ?
C14 C13 H13 119.5 . . ?
C12 C13 C14 121.03(18) . . ?
C12 C13 H13 119.5 . . ?
S1 C17 H17A 109.1 . . ?
S1 C17 H17B 109.1 . . ?
C16 C17 S1 112.30(13) . . ?
C16 C17 H17A 109.1 . . ?
C16 C17 H17B 109.1 . . ?
H17A C17 H17B 107.9 . . ?
C5 C4 H4 120.0 . . ?
C5 C4 C3 120.08(18) . . ?
C3 C4 H4 120.0 . . ?
C6 C5 H5 120.0 . . ?
C4 C5 C6 120.09(19) . . ?
C4 C5 H5 120.0 . . ?
O1 C1 C2 119.74(17) . . ?
O1 C1 C28 119.99(18) . . ?
C2 C1 C28 120.07(15) . . ?
C9 C10 H10 119.1 . . ?
C11 C10 C9 121.75(19) . . ?
C11 C10 H10 119.1 . . ?
C21 C28 H28A 108.7 . . ?
C21 C28 H28B 108.7 . . ?
C1 C28 C21 114.21(15) . . ?
C1 C28 H28A 108.7 . . ?
C1 C28 H28B 108.7 . . ?
H28A C28 H28B 107.6 . . ?
C2 C3 H3 119.8 . . ?
C4 C3 C2 120.39(18) . . ?
C4 C3 H3 119.8 . . ?
C13 C12 H12 119.5 . . ?
C11 C12 C13 121.05(18) . . ?
C11 C12 H12 119.5 . . ?
C10 C11 H11 120.5 . . ?
C12 C11 C10 118.91(19) . . ?
C12 C11 H11 120.5 . . ?
C22 C23 H23 119.3 . . ?
C22 C23 C24 121.4(2) . . ?
C24 C23 H23 119.3 . . ?
C22 C27 H27 119.6 . . ?
C22 C27 C26 120.9(2) . . ?
C26 C27 H27 119.6 . . ?
C24 C25 H25 120.4 . . ?
C24 C25 C26 119.2(2) . . ?
C26 C25 H25 120.4 . . ?
C23 C24 H24 119.9 . . ?
C25 C24 C23 120.1(2) . . ?
C25 C24 H24 119.9 . . ?
N1 C15 H15A 109.5 . . ?
N1 C15 H15B 109.5 . . ?
N1 C15 H15C 109.5 . . ?
H15A C15 H15B 109.5 . . ?
H15A C15 H15C 109.5 . . ?
H15B C15 H15C 109.5 . . ?
C27 C26 H26 119.6 . . ?
C25 C26 C27 120.8(2) . . ?
C25 C26 H26 119.6 . . ?
S1 C18 H18A 109.5 . . ?
S1 C18 H18B 109.5 . . ?
S1 C18 H18C 109.5 . . ?
H18A C18 H18B 109.5 . . ?
H18A C18 H18C 109.5 . . ?
H18B C18 H18C 109.5 . . ?

loop_
_geom_bond_atom_site_label_1
_geom_bond_atom_site_label_2
_geom_bond_distance
_geom_bond_site_symmetry_2
_geom_bond_publ_flag
S1 O2 1.4873(16) . ?
S1 C17 1.8010(19) . ?
S1 C18 1.796(2) . ?
N1 C16 1.484(2) . ?
N1 C14 1.401(2) . ?
N1 C15 1.454(2) . ?
O1 C1 1.207(2) . ?
C20 H20 0.9800 . ?
C20 C8 1.527(2) . ?
C20 C19 1.494(2) . ?
C20 C21 1.517(2) . ?
C8 C19 1.508(2) . ?
C8 C7 1.501(2) . ?
C8 C9 1.494(2) . ?
C19 H19 0.9800 . ?
C19 C16 1.502(2) . ?
C7 C6 1.387(2) . ?
C7 C2 1.392(2) . ?
C9 C14 1.407(2) . ?
C9 C10 1.386(2) . ?
C16 H16 0.9800 . ?
C16 C17 1.518(2) . ?
C22 C21 1.519(2) . ?
C22 C23 1.374(3) . ?
C22 C27 1.367(3) . ?
C6 H6 0.9300 . ?
C6 C5 1.379(3) . ?
C14 C13 1.403(2) . ?
C2 C1 1.503(3) . ?
C2 C3 1.397(2) . ?
C21 H21 0.9800 . ?
C21 C28 1.532(2) . ?
C13 H13 0.9300 . ?
C13 C12 1.379(3) . ?
C17 H17A 0.9700 . ?
C17 H17B 0.9700 . ?
C4 H4 0.9300 . ?
C4 C5 1.371(3) . ?
C4 C3 1.376(3) . ?
C5 H5 0.9300 . ?
C1 C28 1.504(3) . ?
C10 H10 0.9300 . ?
C10 C11 1.382(3) . ?
C28 H28A 0.9700 . ?
C28 H28B 0.9700 . ?
C3 H3 0.9300 . ?
C12 H12 0.9300 . ?
C12 C11 1.362(3) . ?
C11 H11 0.9300 . ?
C23 H23 0.9300 . ?
C23 C24 1.388(3) . ?
C27 H27 0.9300 . ?
C27 C26 1.382(3) . ?
C25 H25 0.9300 . ?
C25 C24 1.351(4) . ?
C25 C26 1.364(4) . ?
C24 H24 0.9300 . ?
C15 H15A 0.9600 . ?
C15 H15B 0.9600 . ?
C15 H15C 0.9600 . ?
C26 H26 0.9300 . ?
C18 H18A 0.9600 . ?
C18 H18B 0.9600 . ?
C18 H18C 0.9600 . ?
